data_4349321
loop_
_publ_author_name
'Seth, Saona'
'Matzger, Adam J.'

_publ_section_title
;
 Coordination Polymerization of 5,5'-Dinitro-2H,2H'-3,3'-bi-1,2,4-triazole
 Leads to a Dense Explosive with High Thermal Stability.
;
_journal_issue 1
_journal_name_full 'Inorganic chemistry'
_journal_page_first 561
_journal_page_last 565
_journal_paper_doi 10.1021/acs.inorgchem.6b02383
_journal_volume 56
_journal_year 2017
_chemical_formula_moiety 'C16 H6 Cu4 N32 O19, 2(C2 H8 N)'
_chemical_formula_sum 'C20 H22 Cu4 N34 O19'
_chemical_formula_weight 1296.87
_space_group_crystal_system triclinic
_space_group_IT_number 2
_space_group_name_Hall '-P 1'
_space_group_name_H-M_alt 'P -1'
_atom_sites_solution_hydrogens mixed
_audit_creation_method SHELXL-2014/6
_cell_angle_alpha 94.293(5)
_cell_angle_beta 95.368(7)
_cell_angle_gamma 98.813(5)
_cell_formula_units_Z 1
_cell_length_a 8.3638(2)
_cell_length_b 11.3712(8)
_cell_length_c 11.5116(2)
_cell_measurement_reflns_used 9160
_cell_measurement_temperature 85(2)
_cell_measurement_theta_max 68.20
_cell_measurement_theta_min 7.00
_cell_volume 1072.72(8)
_computing_cell_refinement 'CrystalClear-SM Expert 2.0 r16'
_computing_data_collection 'CrystalClear-SM Expert 2.0 r16 (Rigaku, 2014)'
_computing_data_reduction 'CrystalClear-SM Expert 2.0 r16'
_computing_molecular_graphics 'Bruker SHELXTL'
_computing_publication_material 'Bruker SHELXTL'
_computing_structure_refinement 'SHELXL-2014/6 (Sheldrick, 2014)'
_computing_structure_solution 'SHELXT (Sheldrick, 2014)'
_diffrn_ambient_temperature 85(2)
_diffrn_detector_area_resol_mean 29.257
_diffrn_measured_fraction_theta_full 0.978
_diffrn_measured_fraction_theta_max 0.976
_diffrn_measurement_device_type 'Rigaku Saturn944+ CCD'
_diffrn_measurement_method \w
_diffrn_radiation_type CuK\a
_diffrn_radiation_wavelength 1.54178
_diffrn_reflns_av_R_equivalents 0.0702
_diffrn_reflns_av_unetI/netI 0.0673
_diffrn_reflns_Laue_measured_fraction_full 0.978
_diffrn_reflns_Laue_measured_fraction_max 0.976
_diffrn_reflns_limit_h_max 10
_diffrn_reflns_limit_h_min -10
_diffrn_reflns_limit_k_max 13
_diffrn_reflns_limit_k_min -13
_diffrn_reflns_limit_l_max 13
_diffrn_reflns_limit_l_min -13
_diffrn_reflns_number 16524
_diffrn_reflns_point_group_measured_fraction_full 0.978
_diffrn_reflns_point_group_measured_fraction_max 0.976
_diffrn_reflns_theta_full 67.679
_diffrn_reflns_theta_max 68.182
_diffrn_reflns_theta_min 6.967
_diffrn_source 'micro-focus rotating anode'
_exptl_absorpt_coefficient_mu 3.295
_exptl_absorpt_correction_T_max 0.552
_exptl_absorpt_correction_T_min 0.445
_exptl_absorpt_correction_type multi-scan
_exptl_absorpt_process_details
;
    Higashi, T. (1995). Program for Absorption Correction.
    Rigaku Corporation, Tokyo, Japan.
;
_exptl_crystal_colour black
_exptl_crystal_density_diffrn 2.004
_exptl_crystal_density_method 'not measured'
_exptl_crystal_description needle
_exptl_crystal_F_000 646
_exptl_crystal_size_max 0.030
_exptl_crystal_size_mid 0.030
_exptl_crystal_size_min 0.020
_refine_diff_density_max 0.759
_refine_diff_density_min -1.083
_refine_diff_density_rms 0.143
_refine_ls_extinction_coef 0.0029(4)
_refine_ls_extinction_expression Fc^*^=kFc[1+0.001xFc^2^\l^3^/sin(2\q)]^-1/4^
_refine_ls_extinction_method SHELXL
_refine_ls_goodness_of_fit_ref 1.124
_refine_ls_hydrogen_treatment mixed
_refine_ls_matrix_type full
_refine_ls_number_parameters 382
_refine_ls_number_reflns 3829
_refine_ls_number_restraints 5
_refine_ls_restrained_S_all 1.123
_refine_ls_R_factor_all 0.0657
_refine_ls_R_factor_gt 0.0551
_refine_ls_shift/su_max 0.001
_refine_ls_shift/su_mean 0.000
_refine_ls_structure_factor_coef Fsqd
_refine_ls_weighting_details 'w=1/[\s^2^(Fo^2^)+(0.1113P)^2^] where P=(Fo^2^+2Fc^2^)/3'
_refine_ls_weighting_scheme calc
_refine_ls_wR_factor_gt 0.1591
_refine_ls_wR_factor_ref 0.1733
_reflns_Friedel_coverage 0.000
_reflns_number_gt 3034
_reflns_number_total 3829
_reflns_threshold_expression 'I > 2\s(I)'
_cod_data_source_file ic6b02383_si_001.cif
_cod_data_source_block Cu-DNBT
_cod_database_code 4349321
_shelx_space_group_comment
;
The symmetry employed for this shelxl refinement is uniquely defined
by the following loop, which should always be used as a source of
symmetry information in preference to the above space-group names.
They are only intended as comments.
;
_shelx_estimated_absorpt_t_min 0.853
_shelx_estimated_absorpt_t_max 0.908
_shelxl_version_number 2014/6

loop_
_space_group_symop_operation_xyz
'x, y, z'
'-x, -y, -z'

loop_
_atom_site_label
_atom_site_type_symbol
_atom_site_fract_x
_atom_site_fract_y
_atom_site_fract_z
_atom_site_U_iso_or_equiv
_atom_site_adp_type
_atom_site_occupancy
_atom_site_site_symmetry_order
_atom_site_calc_flag
_atom_site_refinement_flags_posn
_atom_site_refinement_flags_adp
_atom_site_refinement_flags_occupancy
Cu1 Cu 0.0000 0.5000 1.0000 0.01697(13) Uani 1 2 d S . P
Cu2 Cu 0.00689(5) 0.25433(3) 0.74713(3) 0.02058(11) Uani 1 1 d . . .
Cu3 Cu 0.0000 0.0000 0.5000 0.0424(2) Uani 1 2 d S . P
O1 O 0.3250(3) 0.1439(2) 0.77120(17) 0.0306(5) Uani 1 1 d . . .
O2 O 0.5231(3) 0.1678(2) 0.9121(2) 0.0361(5) Uani 1 1 d . . .
O3 O 0.5290(3) 0.7116(3) 1.42384(18) 0.0393(6) Uani 1 1 d . . .
O4 O 0.3209(3) 0.8041(2) 1.40779(19) 0.0401(6) Uani 1 1 d . . .
O5 O 0.1547(2) 0.49815(19) 0.67686(16) 0.0255(5) Uani 1 1 d . . .
O6 O 0.1935(2) 0.56049(18) 0.50485(16) 0.0229(4) Uani 1 1 d . . .
O7 O 0.1172(2) -0.15777(19) 0.03170(15) 0.0229(4) Uani 1 1 d . . .
O8 O 0.1988(2) 0.02186(19) -0.01467(15) 0.0254(5) Uani 1 1 d . . .
O9 O 0.2945(4) -0.0097(4) 0.5629(3) 0.0271(9) Uani 0.5 1 d D . P
H9E H 0.367(4) 0.013(6) 0.520(3) 0.05(2) Uiso 0.5 1 d D . P
H9D H 0.322(9) 0.053(2) 0.607(3) 0.035(19) Uiso 0.5 1 d D . P
O10 O 0.0488(2) 0.66178(19) 0.83985(16) 0.0243(4) Uani 1 1 d D . .
H10E H -0.013(5) 0.640(4) 0.767(3) 0.052(12) Uiso 1 1 d D . .
H10D H 0.027(5) 0.736(4) 0.859(4) 0.047(11) Uiso 1 1 d D . .
N1 N 0.1748(3) 0.4115(2) 0.95951(17) 0.0178(5) Uani 1 1 d . . .
N2 N 0.1887(3) 0.3177(2) 0.88150(18) 0.0192(5) Uani 1 1 d . . .
N3 N 0.4087(3) 0.3529(2) 1.01841(19) 0.0208(5) Uani 1 1 d . . .
N4 N 0.1690(3) 0.5724(2) 1.12642(18) 0.0191(5) Uani 1 1 d . . .
N5 N 0.1832(3) 0.6558(2) 1.21934(17) 0.0189(5) Uani 1 1 d . . .
N6 N 0.4127(3) 0.5701(2) 1.22260(18) 0.0217(5) Uani 1 1 d . . .
N7 N 0.3970(3) 0.1935(2) 0.8641(2) 0.0238(5) Uani 1 1 d . . .
N8 N 0.3987(3) 0.7265(3) 1.37538(19) 0.0279(6) Uani 1 1 d . . .
N9 N 0.0757(3) 0.2700(2) 0.58096(18) 0.0187(5) Uani 1 1 d . . .
N10 N 0.0598(3) 0.1729(2) 0.50228(18) 0.0227(5) Uani 1 1 d . . .
N11 N 0.1452(3) 0.3312(2) 0.40530(18) 0.0180(5) Uani 1 1 d . . .
N12 N 0.0518(3) 0.0065(2) 0.33851(19) 0.0226(5) Uani 1 1 d . . .
N13 N 0.0629(3) -0.0717(2) 0.24675(18) 0.0203(5) Uani 1 1 d . . .
N14 N 0.1429(3) 0.1177(2) 0.19806(18) 0.0195(5) Uani 1 1 d . . .
N15 N 0.1612(3) 0.4808(2) 0.57007(18) 0.0187(5) Uani 1 1 d . . .
N16 N 0.1474(3) -0.0489(2) 0.05399(18) 0.0189(5) Uani 1 1 d . . .
N17 N 0.3857(3) 0.7314(2) 0.8003(2) 0.0263(6) Uani 1 1 d D . .
H17A H 0.439(4) 0.713(3) 0.871(2) 0.043(10) Uiso 1 1 d D . .
H17B H 0.277(3) 0.693(4) 0.791(5) 0.072(15) Uiso 1 1 d D . .
C1 C 0.3288(3) 0.2889(3) 0.9212(2) 0.0186(6) Uani 1 1 d . . .
C2 C 0.3053(3) 0.4286(3) 1.0392(2) 0.0190(6) Uani 1 1 d . . .
C3 C 0.3046(3) 0.5231(3) 1.1318(2) 0.0211(6) Uani 1 1 d . . .
C4 C 0.3293(3) 0.6484(3) 1.2717(2) 0.0201(6) Uani 1 1 d . . .
C5 C 0.1029(3) 0.2127(2) 0.3997(2) 0.0177(6) Uani 1 1 d . . .
C6 C 0.1265(3) 0.3589(2) 0.5189(2) 0.0167(6) Uani 1 1 d . . .
C7 C 0.0992(3) 0.1174(3) 0.3075(2) 0.0191(6) Uani 1 1 d . . .
C8 C 0.1173(3) -0.0004(2) 0.1675(2) 0.0170(6) Uani 1 1 d . . .
C9 C 0.4758(4) 0.6895(3) 0.7046(2) 0.0281(7) Uani 1 1 d . . .
H9A H 0.4320 0.7150 0.6303 0.042 Uiso 1 1 calc R U .
H9B H 0.4637 0.6022 0.6991 0.042 Uiso 1 1 calc R U .
H9C H 0.5913 0.7238 0.7211 0.042 Uiso 1 1 calc R U .
C10 C 0.3882(5) 0.8609(4) 0.8084(4) 0.0469(9) Uani 1 1 d . . .
H10A H 0.5011 0.9020 0.8183 0.070 Uiso 1 1 calc R U .
H10B H 0.3331 0.8847 0.8758 0.070 Uiso 1 1 calc R U .
H10C H 0.3319 0.8828 0.7366 0.070 Uiso 1 1 calc R U .

loop_
_atom_site_aniso_label
_atom_site_aniso_U_11
_atom_site_aniso_U_22
_atom_site_aniso_U_33
_atom_site_aniso_U_23
_atom_site_aniso_U_13
_atom_site_aniso_U_12
Cu1 0.0175(2) 0.0176(3) 0.0153(2) -0.0046(2) 0.00020(19) 0.0050(2)
Cu2 0.0311(2) 0.0157(2) 0.01489(19) -0.00278(17) 0.00552(16) 0.00364(18)
Cu3 0.0990(5) 0.0122(3) 0.0168(3) -0.0020(2) 0.0273(3) 0.0003(3)
O1 0.0406(11) 0.0299(12) 0.0245(9) 0.0003(9) 0.0104(8) 0.0126(9)
O2 0.0266(10) 0.0326(12) 0.0527(12) 0.0018(10) 0.0102(9) 0.0140(9)
O3 0.0239(10) 0.0662(17) 0.0233(9) -0.0098(11) -0.0062(8) 0.0054(10)
O4 0.0468(13) 0.0379(14) 0.0304(10) -0.0116(10) -0.0083(10) 0.0050(11)
O5 0.0327(10) 0.0240(11) 0.0188(8) -0.0028(8) 0.0071(7) 0.0012(8)
O6 0.0264(9) 0.0179(10) 0.0243(8) 0.0020(8) 0.0025(7) 0.0028(8)
O7 0.0305(9) 0.0202(10) 0.0174(8) -0.0034(8) 0.0043(7) 0.0035(8)
O8 0.0343(10) 0.0262(11) 0.0179(8) 0.0046(8) 0.0111(7) 0.0054(9)
O9 0.0175(17) 0.030(2) 0.0303(19) -0.0164(17) -0.0055(15) 0.0085(16)
O10 0.0301(9) 0.0228(11) 0.0207(8) -0.0003(8) 0.0036(7) 0.0070(8)
N1 0.0238(10) 0.0154(11) 0.0152(9) -0.0002(8) 0.0030(8) 0.0061(9)
N2 0.0228(10) 0.0177(12) 0.0175(9) -0.0026(9) 0.0047(8) 0.0049(9)
N3 0.0188(10) 0.0209(12) 0.0250(10) 0.0030(9) 0.0071(8) 0.0069(9)
N4 0.0237(10) 0.0184(12) 0.0156(9) -0.0023(9) 0.0026(8) 0.0063(9)
N5 0.0240(10) 0.0181(12) 0.0136(9) -0.0022(9) 0.0025(8) 0.0016(9)
N6 0.0186(10) 0.0304(14) 0.0137(9) 0.0006(9) -0.0032(8) -0.0001(9)
N7 0.0276(11) 0.0193(12) 0.0284(11) 0.0056(10) 0.0125(9) 0.0088(9)
N8 0.0326(12) 0.0308(15) 0.0178(10) -0.0034(10) 0.0029(9) -0.0003(11)
N9 0.0252(11) 0.0116(11) 0.0182(9) -0.0034(8) -0.0002(8) 0.0030(9)
N10 0.0362(12) 0.0189(12) 0.0141(9) -0.0020(9) 0.0073(9) 0.0064(10)
N11 0.0204(10) 0.0164(12) 0.0166(9) -0.0006(8) 0.0016(8) 0.0028(9)
N12 0.0369(12) 0.0133(12) 0.0173(9) -0.0016(9) 0.0063(9) 0.0028(10)
N13 0.0322(11) 0.0153(12) 0.0135(9) -0.0040(8) 0.0038(8) 0.0058(9)
N14 0.0261(10) 0.0201(12) 0.0138(9) 0.0025(8) 0.0055(8) 0.0062(9)
N15 0.0175(10) 0.0187(12) 0.0192(9) -0.0023(9) 0.0007(8) 0.0038(9)
N16 0.0221(10) 0.0207(12) 0.0145(9) -0.0007(9) 0.0026(8) 0.0067(9)
N17 0.0224(11) 0.0330(14) 0.0248(11) 0.0056(10) 0.0051(9) 0.0057(10)
C1 0.0177(11) 0.0193(14) 0.0204(11) 0.0013(10) 0.0055(9) 0.0059(10)
C2 0.0185(11) 0.0201(14) 0.0189(11) 0.0041(10) 0.0043(9) 0.0022(10)
C3 0.0235(12) 0.0238(15) 0.0170(11) 0.0022(11) 0.0065(9) 0.0038(11)
C4 0.0223(12) 0.0252(15) 0.0114(10) 0.0019(10) -0.0012(9) 0.0007(11)
C5 0.0227(12) 0.0147(13) 0.0156(10) -0.0023(10) 0.0040(9) 0.0027(10)
C6 0.0211(11) 0.0153(13) 0.0134(10) -0.0020(10) 0.0020(9) 0.0032(10)
C7 0.0243(12) 0.0197(14) 0.0131(10) -0.0002(10) 0.0041(9) 0.0019(11)
C8 0.0225(12) 0.0152(13) 0.0145(10) 0.0019(10) 0.0055(9) 0.0043(10)
C9 0.0289(14) 0.0303(16) 0.0241(12) -0.0066(12) 0.0018(11) 0.0062(12)
C10 0.0514(19) 0.035(2) 0.0588(19) -0.0036(17) 0.0242(15) 0.0139(15)

loop_
_atom_type_symbol
_atom_type_description
_atom_type_scat_dispersion_real
_atom_type_scat_dispersion_imag
_atom_type_scat_source
C C 0.0181 0.0091 'International Tables Vol C Tables 4.2.6.8 and 6.1.1.4'
H H 0.0000 0.0000 'International Tables Vol C Tables 4.2.6.8 and 6.1.1.4'
N N 0.0311 0.0180 'International Tables Vol C Tables 4.2.6.8 and 6.1.1.4'
O O 0.0492 0.0322 'International Tables Vol C Tables 4.2.6.8 and 6.1.1.4'
Cu Cu -1.9646 0.5888 'International Tables Vol C Tables 4.2.6.8 and 6.1.1.4'

loop_
_geom_angle_atom_site_label_1
_geom_angle_atom_site_label_2
_geom_angle_atom_site_label_3
_geom_angle
_geom_angle_site_symmetry_1
_geom_angle_site_symmetry_3
N4 Cu1 N4 180.0 2_567 .
N4 Cu1 N1 98.82(9) 2_567 .
N4 Cu1 N1 81.18(9) . .
N4 Cu1 N1 81.18(9) 2_567 2_567
N4 Cu1 N1 98.82(9) . 2_567
N1 Cu1 N1 180.00(11) . 2_567
N4 Cu1 O10 79.87(8) 2_567 .
N4 Cu1 O10 100.13(8) . .
N1 Cu1 O10 95.90(8) . .
N1 Cu1 O10 84.10(8) 2_567 .
N9 Cu2 N5 113.26(9) . 2_567
N9 Cu2 N2 114.79(9) . .
N5 Cu2 N2 105.06(9) 2_567 .
N9 Cu2 N13 104.17(9) . 2_556
N5 Cu2 N13 110.36(9) 2_567 2_556
N2 Cu2 N13 109.23(9) . 2_556
N10 Cu3 N10 180.0 . 2_556
N10 Cu3 N12 98.11(9) . 2_556
N10 Cu3 N12 81.89(9) 2_556 2_556
N10 Cu3 N12 81.89(9) . .
N10 Cu3 N12 98.11(9) 2_556 .
N12 Cu3 N12 180.0 2_556 .
H9E O9 H9D 90(6) . .
Cu1 O10 H10E 115(3) . .
Cu1 O10 H10D 117(3) . .
H10E O10 H10D 102(4) . .
C2 N1 N2 107.8(2) . .
C2 N1 Cu1 114.55(17) . .
N2 N1 Cu1 136.16(17) . .
C1 N2 N1 102.2(2) . .
C1 N2 Cu2 136.67(19) . .
N1 N2 Cu2 121.07(17) . .
C2 N3 C1 100.1(2) . .
C3 N4 N5 107.9(2) . .
C3 N4 Cu1 114.81(17) . .
N5 N4 Cu1 137.05(17) . .
C4 N5 N4 101.8(2) . .
C4 N5 Cu2 136.91(18) . 2_567
N4 N5 Cu2 121.09(16) . 2_567
C4 N6 C3 99.6(2) . .
O1 N7 O2 124.7(2) . .
O1 N7 C1 117.8(2) . .
O2 N7 C1 117.5(2) . .
O3 N8 O4 124.6(2) . .
O3 N8 C4 118.4(3) . .
O4 N8 C4 117.0(2) . .
C6 N9 N10 102.8(2) . .
C6 N9 Cu2 135.99(18) . .
N10 N9 Cu2 120.98(18) . .
N9 N10 C5 107.1(2) . .
N9 N10 Cu3 137.75(18) . .
C5 N10 Cu3 115.15(17) . .
C5 N11 C6 99.3(2) . .
C7 N12 N13 107.7(2) . .
C7 N12 Cu3 114.77(17) . .
N13 N12 Cu3 137.36(19) . .
C8 N13 N12 102.6(2) . .
C8 N13 Cu2 136.17(17) . 2_556
N12 N13 Cu2 121.19(17) . 2_556
C8 N14 C7 99.4(2) . .
O6 N15 O5 124.5(2) . .
O6 N15 C6 118.1(2) . .
O5 N15 C6 117.3(2) . .
O7 N16 O8 124.6(2) . .
O7 N16 C8 117.8(2) . .
O8 N16 C8 117.6(2) . .
C10 N17 C9 112.7(3) . .
C10 N17 H17A 107(2) . .
C9 N17 H17A 107(2) . .
C10 N17 H17B 108(3) . .
C9 N17 H17B 112(3) . .
H17A N17 H17B 110(4) . .
N2 C1 N3 117.2(2) . .
N2 C1 N7 122.3(2) . .
N3 C1 N7 120.5(2) . .
N3 C2 N1 112.6(2) . .
N3 C2 C3 133.0(2) . .
N1 C2 C3 114.3(2) . .
N6 C3 N4 113.1(2) . .
N6 C3 C2 132.6(3) . .
N4 C3 C2 114.3(2) . .
N5 C4 N6 117.6(2) . .
N5 C4 N8 121.0(3) . .
N6 C4 N8 121.3(2) . .
N11 C5 N10 113.3(2) . .
N11 C5 C7 133.2(2) . .
N10 C5 C7 113.5(2) . .
N9 C6 N11 117.5(2) . .
N9 C6 N15 121.5(2) . .
N11 C6 N15 121.0(2) . .
N14 C7 N12 113.0(2) . .
N14 C7 C5 132.2(3) . .
N12 C7 C5 114.7(2) . .
N13 C8 N14 117.3(2) . .
N13 C8 N16 121.0(2) . .
N14 C8 N16 121.7(2) . .
N17 C9 H9A 109.5 . .
N17 C9 H9B 109.5 . .
H9A C9 H9B 109.5 . .
N17 C9 H9C 109.5 . .
H9A C9 H9C 109.5 . .
H9B C9 H9C 109.5 . .
N17 C10 H10A 109.5 . .
N17 C10 H10B 109.5 . .
H10A C10 H10B 109.5 . .
N17 C10 H10C 109.5 . .
H10A C10 H10C 109.5 . .
H10B C10 H10C 109.5 . .

loop_
_geom_bond_atom_site_label_1
_geom_bond_atom_site_label_2
_geom_bond_distance
_geom_bond_site_symmetry_2
Cu1 N4 1.968(2) 2_567
Cu1 N4 1.968(2) .
Cu1 N1 1.968(2) .
Cu1 N1 1.968(2) 2_567
Cu1 O10 2.714(2) .
Cu2 N9 2.061(2) .
Cu2 N5 2.068(2) 2_567
Cu2 N2 2.069(2) .
Cu2 N13 2.078(2) 2_556
Cu3 N10 1.950(3) .
Cu3 N10 1.950(3) 2_556
Cu3 N12 1.952(2) 2_556
Cu3 N12 1.952(2) .
O1 N7 1.228(3) .
O2 N7 1.231(3) .
O3 N8 1.218(3) .
O4 N8 1.230(4) .
O5 N15 1.238(3) .
O6 N15 1.234(3) .
O7 N16 1.227(3) .
O8 N16 1.229(3) .
O9 H9E 0.841(19) .
O9 H9D 0.833(18) .
O10 H10E 0.94(4) .
O10 H10D 0.91(4) .
N1 C2 1.339(3) .
N1 N2 1.368(3) .
N2 C1 1.314(4) .
N3 C2 1.335(4) .
N3 C1 1.348(3) .
N4 C3 1.338(4) .
N4 N5 1.359(3) .
N5 C4 1.328(4) .
N5 Cu2 2.068(2) 2_567
N6 C4 1.337(4) .
N6 C3 1.337(3) .
N7 C1 1.445(4) .
N8 C4 1.451(3) .
N9 C6 1.321(4) .
N9 N10 1.357(3) .
N10 C5 1.357(3) .
N11 C5 1.335(4) .
N11 C6 1.351(3) .
N12 C7 1.347(4) .
N12 N13 1.349(3) .
N13 C8 1.331(4) .
N13 Cu2 2.078(2) 2_556
N14 C8 1.342(4) .
N14 C7 1.344(3) .
N15 C6 1.440(4) .
N16 C8 1.439(3) .
N17 C10 1.466(5) .
N17 C9 1.481(4) .
N17 H17A 0.94(2) .
N17 H17B 0.94(2) .
C2 C3 1.457(4) .
C5 C7 1.454(4) .
C9 H9A 0.9800 .
C9 H9B 0.9800 .
C9 H9C 0.9800 .
C10 H10A 0.9800 .
C10 H10B 0.9800 .
C10 H10C 0.9800 .

loop_
_geom_hbond_atom_site_label_D
_geom_hbond_atom_site_label_H
_geom_hbond_atom_site_label_A
_geom_hbond_distance_DH
_geom_hbond_distance_HA
_geom_hbond_distance_DA
_geom_hbond_angle_DHA
_geom_hbond_site_symmetry_A
O9 H9D O1 0.833(18) 2.08(3) 2.826(4) 149(5) .
O10 H10E N11 0.94(4) 2.25(4) 3.133(3) 157(4) 2_566
O10 H10D O7 0.91(4) 2.25(4) 2.853(3) 124(3) 1_566
O10 H10D N14 0.91(4) 2.43(4) 3.211(3) 144(3) 2_566
N17 H17A O2 0.94(2) 2.71(3) 3.399(3) 130(3) 2_667
N17 H17A N3 0.94(2) 1.99(3) 2.892(3) 160(3) 2_667
N17 H17B O5 0.94(2) 2.52(4) 3.184(3) 128(4) .
N17 H17B O10 0.94(2) 2.02(3) 2.896(3) 154(4) .

loop_
_geom_torsion_atom_site_label_1
_geom_torsion_atom_site_label_2
_geom_torsion_atom_site_label_3
_geom_torsion_atom_site_label_4
_geom_torsion
_geom_torsion_site_symmetry_1
_geom_torsion_site_symmetry_4
C2 N1 N2 C1 -1.1(3) . .
Cu1 N1 N2 C1 -165.9(2) . .
C2 N1 N2 Cu2 176.90(18) . .
Cu1 N1 N2 Cu2 12.1(3) . .
C3 N4 N5 C4 0.4(3) . .
Cu1 N4 N5 C4 174.0(2) . .
C3 N4 N5 Cu2 -175.30(18) . 2_567
Cu1 N4 N5 Cu2 -1.7(4) . 2_567
C6 N9 N10 C5 0.1(3) . .
Cu2 N9 N10 C5 175.39(17) . .
C6 N9 N10 Cu3 178.0(2) . .
Cu2 N9 N10 Cu3 -6.7(4) . .
C7 N12 N13 C8 0.2(3) . .
Cu3 N12 N13 C8 -175.1(2) . .
C7 N12 N13 Cu2 -177.65(18) . 2_556
Cu3 N12 N13 Cu2 7.0(4) . 2_556
N1 N2 C1 N3 0.8(3) . .
Cu2 N2 C1 N3 -176.7(2) . .
N1 N2 C1 N7 -178.9(2) . .
Cu2 N2 C1 N7 3.6(5) . .
C2 N3 C1 N2 -0.1(3) . .
C2 N3 C1 N7 179.5(3) . .
O1 N7 C1 N2 4.8(4) . .
O2 N7 C1 N2 -175.1(3) . .
O1 N7 C1 N3 -174.8(3) . .
O2 N7 C1 N3 5.2(4) . .
C1 N3 C2 N1 -0.7(3) . .
C1 N3 C2 C3 177.7(3) . .
N2 N1 C2 N3 1.2(3) . .
Cu1 N1 C2 N3 169.67(19) . .
N2 N1 C2 C3 -177.5(2) . .
Cu1 N1 C2 C3 -9.0(3) . .
C4 N6 C3 N4 1.5(3) . .
C4 N6 C3 C2 -177.8(3) . .
N5 N4 C3 N6 -1.3(3) . .
Cu1 N4 C3 N6 -176.48(19) . .
N5 N4 C3 C2 178.2(2) . .
Cu1 N4 C3 C2 3.0(3) . .
N3 C2 C3 N6 4.9(6) . .
N1 C2 C3 N6 -176.7(3) . .
N3 C2 C3 N4 -174.4(3) . .
N1 C2 C3 N4 4.0(4) . .
N4 N5 C4 N6 0.7(3) . .
Cu2 N5 C4 N6 175.2(2) 2_567 .
N4 N5 C4 N8 177.7(2) . .
Cu2 N5 C4 N8 -7.7(4) 2_567 .
C3 N6 C4 N5 -1.3(3) . .
C3 N6 C4 N8 -178.4(3) . .
O3 N8 C4 N5 176.0(3) . .
O4 N8 C4 N5 -4.3(4) . .
O3 N8 C4 N6 -7.0(4) . .
O4 N8 C4 N6 172.7(3) . .
C6 N11 C5 N10 0.8(3) . .
C6 N11 C5 C7 -176.5(3) . .
N9 N10 C5 N11 -0.6(3) . .
Cu3 N10 C5 N11 -179.08(18) . .
N9 N10 C5 C7 177.3(2) . .
Cu3 N10 C5 C7 -1.2(3) . .
N10 N9 C6 N11 0.5(3) . .
Cu2 N9 C6 N11 -173.71(19) . .
N10 N9 C6 N15 -179.3(2) . .
Cu2 N9 C6 N15 6.5(4) . .
C5 N11 C6 N9 -0.8(3) . .
C5 N11 C6 N15 179.0(2) . .
O6 N15 C6 N9 -173.4(2) . .
O5 N15 C6 N9 5.9(4) . .
O6 N15 C6 N11 6.8(4) . .
O5 N15 C6 N11 -173.9(2) . .
C8 N14 C7 N12 0.1(3) . .
C8 N14 C7 C5 175.9(3) . .
N13 N12 C7 N14 -0.2(3) . .
Cu3 N12 C7 N14 176.31(18) . .
N13 N12 C7 C5 -176.8(2) . .
Cu3 N12 C7 C5 -0.2(3) . .
N11 C5 C7 N14 2.6(5) . .
N10 C5 C7 N14 -174.8(3) . .
N11 C5 C7 N12 178.3(3) . .
N10 C5 C7 N12 0.9(3) . .
N12 N13 C8 N14 -0.1(3) . .
Cu2 N13 C8 N14 177.20(19) 2_556 .
N12 N13 C8 N16 179.7(2) . .
Cu2 N13 C8 N16 -2.9(4) 2_556 .
C7 N14 C8 N13 0.0(3) . .
C7 N14 C8 N16 -179.9(2) . .
O7 N16 C8 N13 1.9(4) . .
O8 N16 C8 N13 -179.4(2) . .
O7 N16 C8 N14 -178.2(2) . .
O8 N16 C8 N14 0.4(4) . .
